data_7006170
loop_
_publ_author_name
'Gr\"uner, Bohum\'ir'
'Holub, Josef'
'Plesek, Jarom\'ir'
'St\'ibr, Bohumil'
'Thornton-Pett, Mark'
'Kennedy, John D.'

_publ_section_title
;
 Dimethylsulfide-dicarbaborane chemistry. Isolation and
 characterisation of isomers [9-(SMe2)-nido-7,8-C2B9H10-X-Me] (where X
 = 1, 2, 3 and 4) and some related compounds. An unusual skeletal
 rearrangement.
;
_journal_issue 42
_journal_name_full 'Dalton transactions (Cambridge, England : 2003)'
_journal_page_first 4859
_journal_page_last 4865
_journal_paper_doi 10.1039/b709526k
_journal_year 2007
_chemical_formula_sum 'C5 H19 B9 S'
_chemical_formula_weight 208.55
_chemical_name_systematic
;
?
;
_space_group_IT_number 61
_symmetry_cell_setting orthorhombic
_symmetry_space_group_name_Hall '-P 2ac 2ab'
_symmetry_space_group_name_H-M 'P b c a'
_atom_sites_solution_hydrogens geom
_atom_sites_solution_primary direct
_atom_sites_solution_secondary difmap
_audit_creation_method SHELXL-97
_cell_angle_alpha 90.00
_cell_angle_beta 90.00
_cell_angle_gamma 90.00
_cell_formula_units_Z 8
_cell_length_a 12.4930(2)
_cell_length_b 12.1073(4)
_cell_length_c 16.4857(5)
_cell_measurement_reflns_used 17901
_cell_measurement_temperature 150(2)
_cell_measurement_theta_max 27.5
_cell_measurement_theta_min 1.5
_cell_volume 2493.57(12)
_computing_cell_refinement 'DENZO-SMN (Otwinowski & Minor, 1996)'
_computing_data_collection 'COLLECT (Nonius, 1998)'
_computing_data_reduction 'DENZO-SMN (Otwinowski & Minor, 1996)'
_computing_molecular_graphics 'ORTEX (McArdle, 1995)'
_computing_publication_material 'local program'
_computing_structure_refinement 'SHELXL-97 (Sheldrick, 1997)'
_computing_structure_solution 'SHELXS-97 (Sheldrick, 1990)'
_diffrn_ambient_temperature 150(2)
_diffrn_measured_fraction_theta_full 0.990
_diffrn_measured_fraction_theta_max 0.990
_diffrn_measurement_device_type 'Nonius KappaCCD area detector diffractometer'
_diffrn_measurement_method
;
Detector set at 30mm from sample with different 2theta offsets
1 degree phi exposures for chi=0 degree settings
1 degree omega exposures for chi=90 degree settings
;
_diffrn_radiation_monochromator graphite
_diffrn_radiation_source 'fine-focus sealed tube'
_diffrn_radiation_type MoK\a
_diffrn_radiation_wavelength 0.71073
_diffrn_reflns_av_R_equivalents 0.0234
_diffrn_reflns_av_sigmaI/netI 0.0233
_diffrn_reflns_limit_h_max 15
_diffrn_reflns_limit_h_min -11
_diffrn_reflns_limit_k_max 12
_diffrn_reflns_limit_k_min -14
_diffrn_reflns_limit_l_max 17
_diffrn_reflns_limit_l_min -20
_diffrn_reflns_number 12059
_diffrn_reflns_theta_full 25.99
_diffrn_reflns_theta_max 25.99
_diffrn_reflns_theta_min 2.47
_exptl_absorpt_coefficient_mu 0.212
_exptl_absorpt_correction_T_max 0.9608
_exptl_absorpt_correction_T_min 0.8745
_exptl_absorpt_correction_type empirical
_exptl_absorpt_process_details
;
Using multiple and symmetry-related data measurements via the program SORTAV
See R.H. Blessing, Acta Cryst (1995), A51, 33-38
;
_exptl_crystal_density_diffrn 1.111
_exptl_crystal_density_method 'not measured'
_exptl_crystal_F_000 880
_exptl_crystal_size_max 0.65
_exptl_crystal_size_mid 0.39
_exptl_crystal_size_min 0.19
_refine_diff_density_max 0.240
_refine_diff_density_min -0.188
_refine_diff_density_rms 0.035
_refine_ls_extinction_method none
_refine_ls_goodness_of_fit_ref 1.081
_refine_ls_hydrogen_treatment mixed
_refine_ls_matrix_type full
_refine_ls_number_parameters 179
_refine_ls_number_reflns 2429
_refine_ls_number_restraints 0
_refine_ls_restrained_S_all 1.081
_refine_ls_R_factor_all 0.0312
_refine_ls_R_factor_gt 0.0297
_refine_ls_shift/su_max 0.001
_refine_ls_shift/su_mean 0.000
_refine_ls_structure_factor_coef Fsqd
_refine_ls_weighting_details 'calc w=1/[\s^2^(Fo^2^)+(0.0422P)^2^+0.7099P] where P=(Fo^2^+2Fc^2^)/3'
_refine_ls_weighting_scheme calc
_refine_ls_wR_factor_gt 0.0815
_refine_ls_wR_factor_ref 0.0826
_reflns_number_gt 2315
_reflns_number_total 2429
_reflns_threshold_expression >2sigma(I)
_cod_data_source_file b709526k.txt
_cod_data_source_block cz3
_cod_depositor_comments
;
The following automatic conversions were performed:
'_symmetry_cell_setting' value 'Orthorhombic' changed to 'orthorhombic'
according to '/home/saulius/struct/CIF-dictionaries/cif_core.dic'
dictionary named 'cif_core.dic' version 2.4.1 from
2010-06-29.

'_exptl_absorpt_correction_type' value 'Empirical' changed to
'empirical' according to
'/home/saulius/struct/CIF-dictionaries/cif_core.dic' dictionary named
'cif_core.dic' version 2.4.1 from 2010-06-29.

Automatic conversion script
Id: cif_fix_enum 1527 2010-12-29 10:47:43Z saulius 
;
_cod_original_sg_symbol_H-M Pbca
_cod_database_code 7006170

loop_
_symmetry_equiv_pos_as_xyz
'x, y, z'
'-x+1/2, y+1/2, z'
'x, -y+1/2, z+1/2'
'-x+1/2, -y, z+1/2'
'-x, -y, -z'
'x-1/2, -y-1/2, -z'
'-x, y-1/2, -z-1/2'
'x-1/2, y, -z-1/2'

loop_
_atom_site_label
_atom_site_type_symbol
_atom_site_fract_x
_atom_site_fract_y
_atom_site_fract_z
_atom_site_U_iso_or_equiv
_atom_site_adp_type
_atom_site_occupancy
_atom_site_symmetry_multiplicity
_atom_site_calc_flag
_atom_site_refinement_flags
_atom_site_disorder_assembly
_atom_site_disorder_group
B1 B 0.92142(10) 0.69718(10) 0.50296(7) 0.0229(3) Uani 1 1 d . . .
H1 H 0.9685(11) 0.6599(13) 0.5519(9) 0.038(4) Uiso 1 1 d . . .
B2 B 0.78341(10) 0.67444(10) 0.49245(8) 0.0224(3) Uani 1 1 d . . .
H2 H 0.7305(11) 0.6300(11) 0.5336(8) 0.031(3) Uiso 1 1 d . . .
B3 B 0.82857(9) 0.80732(10) 0.51988(7) 0.0209(3) Uani 1 1 d . . .
C3 C 0.79798(10) 0.87030(11) 0.60015(7) 0.0328(3) Uani 1 1 d . . .
H3A H 0.7488 0.9309 0.5873 0.049 Uiso 1 1 calc R . .
H3B H 0.8629 0.9002 0.6253 0.049 Uiso 1 1 calc R . .
H3C H 0.7632 0.8190 0.6378 0.049 Uiso 1 1 calc R . .
B4 B 0.94959(9) 0.83139(10) 0.46576(7) 0.0200(2) Uani 1 1 d . . .
H4 H 1.0063(11) 0.8886(12) 0.4899(8) 0.032(4) Uiso 1 1 d . . .
B5 B 0.97705(9) 0.71549(10) 0.40477(8) 0.0222(3) Uani 1 1 d . . .
H5 H 1.0559(11) 0.6908(12) 0.3885(8) 0.035(4) Uiso 1 1 d . . .
B6 B 0.87067(10) 0.61591(10) 0.41955(8) 0.0246(3) Uani 1 1 d . . .
H6 H 0.8867(12) 0.5254(13) 0.4175(9) 0.044(4) Uiso 1 1 d . . .
C7 C 0.73729(8) 0.78796(9) 0.44339(6) 0.0204(2) Uani 1 1 d . . .
H7 H 0.6697(11) 0.8177(11) 0.4588(8) 0.027(3) Uiso 1 1 d . . .
C8 C 0.82784(8) 0.87197(8) 0.42580(6) 0.0184(2) Uani 1 1 d . . .
H8 H 0.8071(10) 0.9472(11) 0.4299(8) 0.025(3) Uiso 1 1 d . . .
B9 B 0.91476(9) 0.83025(9) 0.36227(7) 0.0192(2) Uani 1 1 d . . .
S9 S 0.98430(2) 0.93825(2) 0.299242(16) 0.02405(12) Uani 1 1 d . . .
C91 C 1.09297(11) 0.86491(13) 0.25323(10) 0.0474(4) Uani 1 1 d . . .
H91A H 1.0659 0.7973 0.2278 0.071 Uiso 1 1 calc R . .
H91B H 1.1459 0.8457 0.2948 0.071 Uiso 1 1 calc R . .
H91C H 1.1266 0.9116 0.2119 0.071 Uiso 1 1 calc R . .
C92 C 0.89694(11) 0.95632(11) 0.21422(8) 0.0342(3) Uani 1 1 d . . .
H92A H 0.9329 1.0009 0.1728 0.051 Uiso 1 1 calc R . .
H92B H 0.8315 0.9939 0.2318 0.051 Uiso 1 1 calc R . .
H92C H 0.8786 0.8840 0.1915 0.051 Uiso 1 1 calc R . .
B10 B 0.87564(10) 0.69634(10) 0.32874(8) 0.0248(3) Uani 1 1 d . . .
H10 H 0.8960(11) 0.6531(11) 0.2708(8) 0.036(4) Uiso 1 1 d . . .
H101 H 0.7837(12) 0.7353(12) 0.3218(9) 0.041(4) Uiso 1 1 d . . .
B11 B 0.74804(10) 0.67890(10) 0.38624(8) 0.0247(3) Uani 1 1 d . . .
H11 H 0.6796(11) 0.6297(11) 0.3686(8) 0.032(3) Uiso 1 1 d . . .

loop_
_atom_site_aniso_label
_atom_site_aniso_U_11
_atom_site_aniso_U_22
_atom_site_aniso_U_33
_atom_site_aniso_U_23
_atom_site_aniso_U_13
_atom_site_aniso_U_12
B1 0.0203(6) 0.0230(6) 0.0254(6) 0.0056(5) -0.0028(5) 0.0016(5)
B2 0.0207(6) 0.0197(5) 0.0267(6) 0.0044(5) -0.0007(5) -0.0020(4)
B3 0.0194(6) 0.0219(6) 0.0212(6) 0.0016(5) 0.0003(4) -0.0014(4)
C3 0.0364(7) 0.0368(7) 0.0253(6) -0.0051(5) 0.0064(5) -0.0050(5)
B4 0.0174(5) 0.0202(6) 0.0223(6) 0.0000(5) -0.0012(4) -0.0018(4)
B5 0.0193(6) 0.0203(6) 0.0270(6) 0.0010(5) 0.0016(5) 0.0030(4)
B6 0.0259(6) 0.0152(5) 0.0327(7) 0.0009(5) 0.0005(5) 0.0011(5)
C7 0.0148(5) 0.0199(5) 0.0266(5) 0.0025(4) -0.0013(4) 0.0002(4)
C8 0.0178(5) 0.0143(5) 0.0229(5) 0.0014(4) -0.0003(4) 0.0009(4)
B9 0.0208(6) 0.0165(5) 0.0203(5) 0.0019(4) 0.0012(4) -0.0007(4)
S9 0.02454(18) 0.02283(18) 0.02476(18) 0.00407(10) 0.00286(10) -0.00366(10)
C91 0.0329(7) 0.0539(8) 0.0555(9) 0.0188(7) 0.0234(6) 0.0118(6)
C92 0.0359(7) 0.0389(7) 0.0279(6) 0.0114(5) -0.0023(5) -0.0018(5)
B10 0.0290(6) 0.0215(6) 0.0238(6) -0.0038(5) 0.0007(5) -0.0001(5)
B11 0.0234(6) 0.0213(6) 0.0293(6) -0.0003(5) -0.0045(5) -0.0042(5)

loop_
_atom_type_symbol
_atom_type_description
_atom_type_scat_dispersion_real
_atom_type_scat_dispersion_imag
_atom_type_scat_source
C C 0.0033 0.0016 'International Tables Vol C Tables 4.2.6.8 and 6.1.1.4'
H H 0.0000 0.0000 'International Tables Vol C Tables 4.2.6.8 and 6.1.1.4'
B B 0.0013 0.0007 'International Tables Vol C Tables 4.2.6.8 and 6.1.1.4'
S S 0.1246 0.1234 'International Tables Vol C Tables 4.2.6.8 and 6.1.1.4'

loop_
_geom_angle_atom_site_label_1
_geom_angle_atom_site_label_2
_geom_angle_atom_site_label_3
_geom_angle
_geom_angle_site_symmetry_1
_geom_angle_site_symmetry_3
_geom_angle_publ_flag
B2 B1 B4 107.75(8) . . ?
B2 B1 B5 108.31(9) . . ?
B4 B1 B5 59.48(7) . . ?
B2 B1 B3 59.69(7) . . ?
B4 B1 B3 59.95(7) . . ?
B5 B1 B3 107.62(8) . . ?
B2 B1 B6 59.62(7) . . ?
B4 B1 B6 107.81(8) . . ?
B5 B1 B6 60.74(7) . . ?
B3 B1 B6 107.29(8) . . ?
B2 B1 H1 122.4(8) . . ?
B4 B1 H1 121.7(8) . . ?
B5 B1 H1 120.8(8) . . ?
B3 B1 H1 122.7(8) . . ?
B6 B1 H1 121.6(8) . . ?
C7 B2 B1 104.71(8) . . ?
C7 B2 B3 59.44(6) . . ?
B1 B2 B3 61.14(7) . . ?
C7 B2 B6 102.12(8) . . ?
B1 B2 B6 61.63(7) . . ?
B3 B2 B6 110.01(8) . . ?
C7 B2 B11 55.28(6) . . ?
B1 B2 B11 109.35(9) . . ?
B3 B2 B11 107.42(8) . . ?
B6 B2 B11 60.31(7) . . ?
C7 B2 H2 119.4(7) . . ?
B1 B2 H2 127.8(7) . . ?
B3 B2 H2 119.0(7) . . ?
B6 B2 H2 126.8(7) . . ?
B11 B2 H2 118.0(7) . . ?
C3 B3 C7 121.50(9) . . ?
C3 B3 C8 122.07(9) . . ?
C7 B3 C8 53.29(6) . . ?
C3 B3 B2 125.42(10) . . ?
C7 B3 B2 58.30(6) . . ?
C8 B3 B2 100.40(8) . . ?
C3 B3 B4 123.25(9) . . ?
C7 B3 B4 102.63(8) . . ?
C8 B3 B4 58.87(6) . . ?
B2 B3 B4 107.01(8) . . ?
C3 B3 B1 130.49(10) . . ?
C7 B3 B1 102.38(8) . . ?
C8 B3 B1 101.54(8) . . ?
B2 B3 B1 59.18(7) . . ?
B4 B3 B1 59.54(7) . . ?
C8 B4 B5 100.39(8) . . ?
C8 B4 B9 54.24(6) . . ?
B5 B4 B9 59.23(7) . . ?
C8 B4 B1 102.57(8) . . ?
B5 B4 B1 60.35(7) . . ?
B9 B4 B1 106.20(8) . . ?
C8 B4 B3 59.34(6) . . ?
B5 B4 B3 108.75(8) . . ?
B9 B4 B3 105.93(8) . . ?
B1 B4 B3 60.50(7) . . ?
C8 B4 H4 122.7(8) . . ?
B5 B4 H4 126.9(7) . . ?
B9 B4 H4 122.0(8) . . ?
B1 B4 H4 126.7(8) . . ?
B3 B4 H4 118.9(7) . . ?
B9 B5 B4 60.40(7) . . ?
B9 B5 B1 106.96(8) . . ?
B4 B5 B1 60.16(7) . . ?
B9 B5 B10 60.45(7) . . ?
B4 B5 B10 111.34(8) . . ?
B1 B5 B10 110.11(8) . . ?
B9 B5 B6 104.93(8) . . ?
B4 B5 B6 108.11(8) . . ?
B1 B5 B6 60.45(7) . . ?
B10 B5 B6 59.38(7) . . ?
B9 B5 H5 122.5(8) . . ?
B4 B5 H5 123.3(8) . . ?
B1 B5 H5 123.9(8) . . ?
B10 B5 H5 116.1(8) . . ?
B6 B5 H5 121.7(8) . . ?
B2 B6 B10 111.84(8) . . ?
B2 B6 B11 60.84(7) . . ?
B10 B6 B11 62.77(7) . . ?
B2 B6 B1 58.75(7) . . ?
B10 B6 B1 109.19(8) . . ?
B11 B6 B1 107.50(8) . . ?
B2 B6 B5 106.07(8) . . ?
B10 B6 B5 59.93(7) . . ?
B11 B6 B5 107.57(8) . . ?
B1 B6 B5 58.81(7) . . ?
B2 B6 H6 121.6(8) . . ?
B10 B6 H6 120.3(8) . . ?
B11 B6 H6 124.1(8) . . ?
B1 B6 H6 119.7(8) . . ?
B5 B6 H6 121.3(8) . . ?
C8 C7 B11 111.35(9) . . ?
C8 C7 B2 111.93(8) . . ?
B11 C7 B2 65.82(7) . . ?
C8 C7 B3 64.05(7) . . ?
B11 C7 B3 118.77(8) . . ?
B2 C7 B3 62.26(7) . . ?
C8 C7 H7 116.7(8) . . ?
B11 C7 H7 122.3(8) . . ?
B2 C7 H7 118.7(8) . . ?
B3 C7 H7 109.9(8) . . ?
C7 C8 B9 114.41(8) . . ?
C7 C8 B4 112.63(8) . . ?
B9 C8 B4 63.90(7) . . ?
C7 C8 B3 62.66(7) . . ?
B9 C8 B3 116.17(8) . . ?
B4 C8 B3 61.79(6) . . ?
C7 C8 H8 114.7(8) . . ?
B9 C8 H8 122.5(8) . . ?
B4 C8 H8 119.1(8) . . ?
B3 C8 H8 111.7(8) . . ?
C8 B9 B5 107.08(8) . . ?
C8 B9 B4 61.86(7) . . ?
B5 B9 B4 60.37(7) . . ?
C8 B9 B10 107.82(8) . . ?
B5 B9 B10 61.37(7) . . ?
B4 B9 B10 112.07(8) . . ?
C8 B9 S9 117.24(7) . . ?
B5 B9 S9 124.79(8) . . ?
B4 B9 S9 114.54(7) . . ?
B10 B9 S9 125.98(8) . . ?
C92 S9 C91 101.02(7) . . ?
C92 S9 B9 103.64(6) . . ?
C91 S9 B9 103.84(6) . . ?
B9 B10 B6 104.21(8) . . ?
B9 B10 B5 58.18(7) . . ?
B6 B10 B5 60.69(7) . . ?
B9 B10 B11 100.35(8) . . ?
B6 B10 B11 58.88(7) . . ?
B5 B10 B11 105.21(8) . . ?
B9 B10 H10 129.0(7) . . ?
B6 B10 H10 117.9(7) . . ?
B5 B10 H10 119.7(7) . . ?
B11 B10 H10 125.1(7) . . ?
B9 B10 H101 86.4(7) . . ?
B6 B10 H101 104.5(7) . . ?
B5 B10 H101 131.6(7) . . ?
B11 B10 H101 45.8(7) . . ?
H10 B10 H101 107.9(10) . . ?
C7 B11 B6 103.75(8) . . ?
C7 B11 B2 58.90(7) . . ?
B6 B11 B2 58.85(7) . . ?
C7 B11 B10 105.82(8) . . ?
B6 B11 B10 58.35(7) . . ?
B2 B11 B10 106.66(8) . . ?
C7 B11 H101 94.2(6) . . ?
B6 B11 H101 100.1(6) . . ?
B2 B11 H101 134.7(6) . . ?
B10 B11 H101 41.9(6) . . ?
C7 B11 H11 122.5(7) . . ?
B6 B11 H11 121.5(7) . . ?
B2 B11 H11 115.9(7) . . ?
B10 B11 H11 126.9(7) . . ?
H101 B11 H11 109.3(10) . . ?

loop_
_geom_bond_atom_site_label_1
_geom_bond_atom_site_label_2
_geom_bond_distance
_geom_bond_site_symmetry_2
_geom_bond_publ_flag
B1 B2 1.7545(17) . ?
B1 B4 1.7721(17) . ?
B1 B5 1.7756(17) . ?
B1 B3 1.7893(17) . ?
B1 B6 1.8057(18) . ?
B1 H1 1.096(14) . ?
B2 C7 1.6956(15) . ?
B2 B3 1.7638(16) . ?
B2 B6 1.7705(18) . ?
B2 B11 1.8066(17) . ?
B2 H2 1.089(13) . ?
B3 C3 1.5744(16) . ?
B3 C7 1.7162(15) . ?
B3 C8 1.7372(15) . ?
B3 B4 1.7796(17) . ?
B4 C8 1.7288(15) . ?
B4 B5 1.7600(17) . ?
B4 B9 1.7606(16) . ?
B4 H4 1.067(14) . ?
B5 B9 1.7397(16) . ?
B5 B10 1.7971(17) . ?
B5 B6 1.8109(17) . ?
B5 H5 1.064(14) . ?
B6 B10 1.7871(18) . ?
B6 B11 1.7972(18) . ?
B6 H6 1.115(16) . ?
C7 C8 1.5487(14) . ?
C7 B11 1.6277(16) . ?
C7 H7 0.952(13) . ?
C8 B9 1.5910(15) . ?
C8 H8 0.949(13) . ?
B9 B10 1.7812(16) . ?
B9 S9 1.8827(11) . ?
S9 C92 1.7899(13) . ?
S9 C91 1.7908(13) . ?
B10 B11 1.8667(18) . ?
B10 H10 1.118(14) . ?
B10 H101 1.248(15) . ?
B11 H101 1.339(15) . ?
B11 H11 1.082(14) . ?
